data_4332266
loop_
_publ_author_name
'Goslinski, Tomasz'
'Zhong, Chang'
'Fuchter, Matthew J.'
'Stern, Charlotte L.'
'White, Andrew J. P.'
'Barrett, Anthony G. M.'
'Hoffman, Brian M.'

_publ_section_title
;
 Porphyrazines as Molecular Scaffolds:&#x00A0; Flexible Syntheses of Novel
 Multimetallic Complexes
;
_journal_issue 9
_journal_name_full 'Inorganic Chemistry'
_journal_page_first 3686
_journal_page_last 3694
_journal_paper_doi 10.1021/ic060176n
_journal_volume 45
_journal_year 2006
_chemical_formula_sum 'C39 H47 N11 Se Zn'
_chemical_formula_weight 814.21
_chemical_name_systematic
; 
 ? 
;
_space_group_IT_number 2
_symmetry_cell_setting triclinic
_symmetry_space_group_name_Hall '-P 1'
_symmetry_space_group_name_H-M 'P -1'
_atom_sites_solution_hydrogens geom
_atom_sites_solution_primary direct
_atom_sites_solution_secondary difmap
_audit_creation_method SHELXL-97
_cell_angle_alpha 82.207(7)
_cell_angle_beta 83.440(7)
_cell_angle_gamma 70.071(8)
_cell_formula_units_Z 4
_cell_length_a 10.2170(9)
_cell_length_b 15.4684(13)
_cell_length_c 26.108(2)
_cell_measurement_temperature 173(2)
_cell_measurement_theta_max 32.4622
_cell_measurement_theta_min 4.0018
_cell_volume 3832.9(6)
_computing_cell_refinement 'CrysAlis RED, Oxford Diffraction Ltd'
_computing_data_collection 'CrysAlis CCD, Oxford Diffraction Ltd'
_computing_data_reduction 'CrysAlis RED, Oxford Diffraction Ltd'
_computing_molecular_graphics 'Bruker SHELXTL'
_computing_publication_material 'Bruker SHELXTL'
_computing_structure_refinement 'SHELXL-97 (Sheldrick, 1997)'
_computing_structure_solution 'SHELXS-97 (Sheldrick, 1990)'
_diffrn_ambient_temperature 173(2)
_diffrn_detector_area_resol_mean 15.9863
_diffrn_measured_fraction_theta_full 0.892
_diffrn_measured_fraction_theta_max 0.892
_diffrn_measurement_device_type 'OD Xcalibur 3'
_diffrn_measurement_method \w
_diffrn_radiation_monochromator graphite
_diffrn_radiation_source 'Enhance (Mo) X-ray Source'
_diffrn_radiation_type MoK\a
_diffrn_radiation_wavelength 0.71073
_diffrn_reflns_av_R_equivalents 0.0317
_diffrn_reflns_av_sigmaI/netI 0.0341
_diffrn_reflns_limit_h_max 15
_diffrn_reflns_limit_h_min -15
_diffrn_reflns_limit_k_max 22
_diffrn_reflns_limit_k_min -17
_diffrn_reflns_limit_l_max 39
_diffrn_reflns_limit_l_min -37
_diffrn_reflns_number 37570
_diffrn_reflns_theta_full 32.54
_diffrn_reflns_theta_max 32.54
_diffrn_reflns_theta_min 4.01
_exptl_absorpt_coefficient_mu 1.635
_exptl_absorpt_correction_T_max 0.80785
_exptl_absorpt_correction_T_min 0.56395
_exptl_absorpt_correction_type 'numeric analytical'
_exptl_crystal_colour 'V. deep purple'
_exptl_crystal_density_diffrn 1.411
_exptl_crystal_density_method 'not measured'
_exptl_crystal_description 'prismatic needles'
_exptl_crystal_F_000 1688
_exptl_crystal_size_max 0.31
_exptl_crystal_size_mid 0.26
_exptl_crystal_size_min 0.17
_refine_diff_density_max 0.976
_refine_diff_density_min -1.336
_refine_diff_density_rms 0.113
_refine_ls_extinction_method none
_refine_ls_goodness_of_fit_ref 1.167
_refine_ls_hydrogen_treatment mixed
_refine_ls_matrix_type full
_refine_ls_number_parameters 1024
_refine_ls_number_reflns 24845
_refine_ls_number_restraints 449
_refine_ls_restrained_S_all 1.246
_refine_ls_R_factor_all 0.0824
_refine_ls_R_factor_gt 0.0756
_refine_ls_shift/su_max 0.002
_refine_ls_shift/su_mean 0.000
_refine_ls_structure_factor_coef Fsqd
_refine_ls_weighting_details 'calc w=1/[\s^2^(Fo^2^)+(0.0658P)^2^+7.9481P] where P=(Fo^2^+2Fc^2^)/3'
_refine_ls_weighting_scheme calc
_refine_ls_wR_factor_gt 0.1673
_refine_ls_wR_factor_ref 0.1724
_reflns_number_gt 22706
_reflns_number_total 24845
_reflns_threshold_expression >2sigma(I)
_cod_data_source_file ic060176nsup1.cif
_cod_data_source_block Compound_3a
_cod_depositor_comments
;
The following automatic conversions were performed:

'_symmetry_cell_setting' value 'Triclinic' changed to 'triclinic'
according to /home/saulius/struct/CIF-dictionaries/cif_core.dic
dictionary named 'cif_core.dic' version 2.4.2 from 2011-04-26.

Automatic conversion script
Id: cif_fix_values 1891 2012-01-12 08:04:46Z andrius 
;
_cod_original_cell_volume 3833.0(6)
_cod_original_sg_symbol_H-M P-1
_cod_database_code 4332266

loop_
_symmetry_equiv_pos_as_xyz
'x, y, z'
'-x, -y, -z'

loop_
_atom_site_label
_atom_site_type_symbol
_atom_site_fract_x
_atom_site_fract_y
_atom_site_fract_z
_atom_site_U_iso_or_equiv
_atom_site_adp_type
_atom_site_occupancy
_atom_site_symmetry_multiplicity
_atom_site_calc_flag
_atom_site_refinement_flags
_atom_site_disorder_assembly
_atom_site_disorder_group
Zn Zn -0.09401(4) 0.41826(2) 0.564437(13) 0.02079(8) Uani 1 1 d . . .
Se Se -0.29888(4) 0.41472(2) 0.336275(12) 0.02616(8) Uani 1 1 d . . .
N1 N 0.0451(3) 0.29426(17) 0.46213(10) 0.0203(4) Uani 1 1 d . . .
C2 C -0.0662(3) 0.36972(19) 0.45478(11) 0.0201(5) Uani 1 1 d . . .
N2 N -0.1328(3) 0.43614(17) 0.48759(10) 0.0217(5) Uani 1 1 d . . .
C3 C -0.1471(3) 0.39024(19) 0.40923(11) 0.0203(5) Uani 1 1 d . . .
C4 C -0.2650(3) 0.4719(2) 0.41746(11) 0.0213(5) Uani 1 1 d . . .
C5 C -0.2498(3) 0.5002(2) 0.46746(12) 0.0212(5) Uani 1 1 d . . .
N6 N -0.3368(3) 0.57472(17) 0.48768(10) 0.0224(5) Uani 1 1 d . . .
C7 C -0.3210(3) 0.5978(2) 0.53403(12) 0.0227(5) Uani 1 1 d . . .
N7 N -0.2260(3) 0.54651(17) 0.56844(10) 0.0235(5) Uani 1 1 d . . .
C8 C -0.4052(3) 0.6848(2) 0.55378(13) 0.0237(6) Uani 1 1 d . . .
C9 C -0.3585(4) 0.6858(2) 0.60011(13) 0.0257(6) Uani 1 1 d . . .
C10 C -0.2441(3) 0.5981(2) 0.60892(12) 0.0238(6) Uani 1 1 d . . .
N11 N -0.1701(3) 0.57837(18) 0.65002(11) 0.0254(5) Uani 1 1 d . . .
C12 C -0.0576(4) 0.5026(2) 0.65690(12) 0.0253(6) Uani 1 1 d . . .
N12 N -0.0048(3) 0.43292(18) 0.62607(10) 0.0236(5) Uani 1 1 d . . .
C13 C 0.0310(4) 0.4869(2) 0.69972(12) 0.0263(6) Uani 1 1 d . . .
C14 C 0.1400(4) 0.4077(2) 0.69261(12) 0.0254(6) Uani 1 1 d . . .
C15 C 0.1154(3) 0.3741(2) 0.64577(12) 0.0232(5) Uani 1 1 d . . .
N16 N 0.2006(3) 0.29676(18) 0.62654(10) 0.0230(5) Uani 1 1 d . . .
C17 C 0.1837(3) 0.2721(2) 0.58119(12) 0.0215(5) Uani 1 1 d . . .
N17 N 0.0898(3) 0.32231(17) 0.54605(10) 0.0213(5) Uani 1 1 d . . .
C18 C 0.2691(3) 0.1838(2) 0.56253(12) 0.0227(5) Uani 1 1 d D A .
C19 C 0.2257(3) 0.1836(2) 0.51508(12) 0.0211(5) Uani 1 1 d . . .
C20 C 0.1134(3) 0.27143(19) 0.50532(12) 0.0203(5) Uani 1 1 d . . .
N21 N -0.1415(3) 0.34795(18) 0.36875(10) 0.0233(5) Uani 1 1 d . . .
N22 N -0.3599(3) 0.49844(19) 0.38340(11) 0.0267(5) Uani 1 1 d . . .
C23 C -0.5215(3) 0.7567(2) 0.52616(13) 0.0237(6) Uani 1 1 d . . .
H23A H -0.4985 0.7567 0.4883 0.028 Uiso 1 1 calc R . .
H23B H -0.5308 0.8184 0.5357 0.028 Uiso 1 1 calc R . .
C24 C -0.6593(4) 0.7392(3) 0.53957(19) 0.0400(9) Uani 1 1 d . . .
H24A H -0.6500 0.6781 0.5290 0.048 Uiso 1 1 calc R . .
H24B H -0.6796 0.7365 0.5776 0.048 Uiso 1 1 calc R . .
C25 C -0.7814(4) 0.8117(3) 0.5141(2) 0.0461(10) Uani 1 1 d . . .
H25A H -0.8667 0.7966 0.5248 0.069 Uiso 1 1 calc R . .
H25B H -0.7641 0.8132 0.4763 0.069 Uiso 1 1 calc R . .
H25C H -0.7923 0.8724 0.5246 0.069 Uiso 1 1 calc R . .
C26 C -0.3991(4) 0.7589(2) 0.63669(14) 0.0293(7) Uani 1 1 d . . .
H26A H -0.4682 0.8151 0.6206 0.035 Uiso 1 1 calc R . .
H26B H -0.3155 0.7749 0.6413 0.035 Uiso 1 1 calc R . .
C27 C -0.4611(5) 0.7321(3) 0.69022(16) 0.0388(9) Uani 1 1 d . . .
H27A H -0.5541 0.7276 0.6869 0.047 Uiso 1 1 calc R . .
H27B H -0.4002 0.6708 0.7044 0.047 Uiso 1 1 calc R . .
C28 C -0.4751(7) 0.8033(4) 0.72706(19) 0.0605(15) Uani 1 1 d . . .
H28A H -0.5150 0.7850 0.7610 0.091 Uiso 1 1 calc R . .
H28B H -0.5365 0.8638 0.7132 0.091 Uiso 1 1 calc R . .
H28C H -0.3828 0.8070 0.7307 0.091 Uiso 1 1 calc R . .
C29 C 0.0025(4) 0.5523(3) 0.74019(14) 0.0331(7) Uani 1 1 d . . .
H29A H -0.0109 0.6153 0.7227 0.040 Uiso 1 1 calc R . .
H29B H 0.0852 0.5345 0.7606 0.040 Uiso 1 1 calc R . .
C30 C -0.1252(6) 0.5544(4) 0.77711(18) 0.0514(12) Uani 1 1 d . . .
H30A H -0.2070 0.5671 0.7568 0.062 Uiso 1 1 calc R . .
H30B H -0.1088 0.4932 0.7973 0.062 Uiso 1 1 calc R . .
C31 C -0.1564(9) 0.6279(6) 0.8141(3) 0.087(2) Uani 1 1 d . . .
H31A H -0.2372 0.6264 0.8379 0.131 Uiso 1 1 calc R . .
H31B H -0.1768 0.6890 0.7942 0.131 Uiso 1 1 calc R . .
H31C H -0.0751 0.6159 0.8340 0.131 Uiso 1 1 calc R . .
C32 C 0.2672(4) 0.3620(2) 0.72206(13) 0.0311(7) Uani 1 1 d . . .
H32A H 0.2732 0.4052 0.7457 0.037 Uiso 1 1 calc R . .
H32B H 0.3506 0.3505 0.6972 0.037 Uiso 1 1 calc R . .
C33 C 0.2711(7) 0.2715(3) 0.75359(19) 0.0550(13) Uani 1 1 d . . .
H33A H 0.2637 0.2285 0.7301 0.066 Uiso 1 1 calc R . .
H33B H 0.3624 0.2437 0.7689 0.066 Uiso 1 1 calc R . .
C34 C 0.1575(8) 0.2816(5) 0.7961(3) 0.083(2) Uani 1 1 d . . .
H34A H 0.1652 0.2207 0.8145 0.125 Uiso 1 1 calc R . .
H34B H 0.0666 0.3085 0.7813 0.125 Uiso 1 1 calc R . .
H34C H 0.1662 0.3221 0.8203 0.125 Uiso 1 1 calc R . .
C35 C 0.3763(3) 0.1101(2) 0.59257(14) 0.0293(7) Uani 1 1 d D . .
H35A H 0.4341 0.1387 0.6077 0.035 Uiso 0.775(11) 1 calc PR A 1
H35B H 0.4383 0.0665 0.5686 0.035 Uiso 0.775(11) 1 calc PR A 1
H35C H 0.3865 0.1348 0.6231 0.035 Uiso 0.225(11) 1 d PR A 2
H35D H 0.4634 0.0978 0.5720 0.035 Uiso 0.225(11) 1 d PR A 2
C36 C 0.3131(6) 0.0559(3) 0.6363(2) 0.0419(14) Uani 0.775(11) 1 d PDU A 1
H36A H 0.3894 0.0125 0.6566 0.050 Uiso 0.775(11) 1 calc PR A 1
H36B H 0.2501 0.0999 0.6599 0.050 Uiso 0.775(11) 1 calc PR A 1
C37 C 0.2326(8) 0.0021(5) 0.6178(3) 0.057(2) Uani 0.775(11) 1 d PDU A 1
H37A H 0.1962 -0.0307 0.6477 0.086 Uiso 0.775(11) 1 calc PR A 1
H37B H 0.2945 -0.0427 0.5950 0.086 Uiso 0.775(11) 1 calc PR A 1
H37C H 0.1548 0.0446 0.5986 0.086 Uiso 0.775(11) 1 calc PR A 1
C36A C 0.3458(15) 0.0226(8) 0.6091(7) 0.036(4) Uiso 0.225(11) 1 d PDU A 2
H36C H 0.4254 -0.0224 0.6272 0.043 Uiso 0.225(11) 1 calc PR A 2
H36D H 0.3350 -0.0041 0.5782 0.043 Uiso 0.225(11) 1 calc PR A 2
C37A C 0.213(2) 0.0385(16) 0.6452(9) 0.057(6) Uiso 0.225(11) 1 d PDU A 2
H37D H 0.1986 -0.0207 0.6566 0.085 Uiso 0.225(11) 1 calc PR A 2
H37E H 0.1333 0.0800 0.6267 0.085 Uiso 0.225(11) 1 calc PR A 2
H37F H 0.2226 0.0666 0.6754 0.085 Uiso 0.225(11) 1 calc PR A 2
C38 C 0.2791(3) 0.1116(2) 0.47775(13) 0.0244(6) Uani 1 1 d . . .
H38A H 0.3583 0.0606 0.4925 0.029 Uiso 1 1 calc R . .
H38B H 0.3154 0.1392 0.4452 0.029 Uiso 1 1 calc R . .
C39 C 0.1718(4) 0.0715(2) 0.46483(15) 0.0307(7) Uani 1 1 d . . .
H39A H 0.0887 0.1226 0.4527 0.037 Uiso 1 1 calc R . .
H39B H 0.1418 0.0383 0.4966 0.037 Uiso 1 1 calc R . .
C40 C 0.2287(4) 0.0054(3) 0.42322(17) 0.0379(8) Uani 1 1 d . . .
H40A H 0.1563 -0.0189 0.4162 0.057 Uiso 1 1 calc R . .
H40B H 0.3099 -0.0459 0.4353 0.057 Uiso 1 1 calc R . .
H40C H 0.2565 0.0383 0.3914 0.057 Uiso 1 1 calc R . .
N41 N -0.2073(3) 0.32767(18) 0.59670(11) 0.0246(5) Uani 1 1 d . . .
C42 C -0.3419(4) 0.3462(2) 0.58980(14) 0.0290(6) Uani 1 1 d . . .
H42A H -0.3891 0.4016 0.5694 0.035 Uiso 1 1 calc R . .
C43 C -0.4157(4) 0.2878(3) 0.61128(15) 0.0328(7) Uani 1 1 d . . .
H43A H -0.5116 0.3028 0.6058 0.039 Uiso 1 1 calc R . .
C44 C -0.3460(4) 0.2071(3) 0.64081(16) 0.0356(8) Uani 1 1 d . . .
H44A H -0.3934 0.1654 0.6556 0.043 Uiso 1 1 calc R . .
C45 C -0.2074(4) 0.1878(3) 0.64865(16) 0.0352(8) Uani 1 1 d . . .
H45A H -0.1583 0.1333 0.6692 0.042 Uiso 1 1 calc R . .
C46 C -0.1414(4) 0.2492(2) 0.62599(14) 0.0303(7) Uani 1 1 d . . .
H46A H -0.0457 0.2358 0.6312 0.036 Uiso 1 1 calc R . .
Zn' Zn 0.79747(5) 0.05428(3) 0.132629(16) 0.03246(10) Uani 1 1 d D . .
Se' Se 1.00200(4) 0.17504(2) 0.335791(13) 0.02776(8) Uani 1 1 d . B .
N1' N 0.7255(3) 0.2548(2) 0.18787(11) 0.0311(6) Uani 1 1 d . B .
C2' C 0.8191(3) 0.1792(2) 0.20899(12) 0.0256(6) Uani 1 1 d . . .
N2' N 0.8741(3) 0.0933(2) 0.19178(11) 0.0247(5) Uani 1 1 d . B .
C3' C 0.8853(3) 0.1773(2) 0.25620(12) 0.0240(6) Uani 1 1 d . B .
C4' C 0.9854(3) 0.0867(2) 0.26452(12) 0.0231(5) Uani 1 1 d . . .
C5' C 0.9742(3) 0.0350(2) 0.22266(12) 0.0236(6) Uani 1 1 d . B .
N6' N 1.0540(3) -0.05161(19) 0.21717(11) 0.0265(5) Uani 1 1 d . . .
C7' C 1.0496(4) -0.0966(2) 0.17689(13) 0.0310(7) Uani 1 1 d D B .
N7' N 0.9613(4) -0.0632(2) 0.13798(12) 0.0388(8) Uani 1 1 d D B .
C8' C 1.1499(5) -0.1869(2) 0.16724(15) 0.0408(9) Uani 1 1 d D . .
C9' C 1.1359(9) -0.2048(4) 0.1182(2) 0.0330(17) Uani 0.573(5) 1 d PD B 1
C10' C 1.0202(9) -0.1268(4) 0.0998(2) 0.0342(18) Uani 0.573(5) 1 d PD B 1
N11' N 0.9858(7) -0.1216(3) 0.05117(18) 0.0293(11) Uani 0.573(5) 1 d PD B 1
C12' C 0.8862(7) -0.0472(4) 0.0318(2) 0.0274(12) Uani 0.573(5) 1 d PD B 1
N12' N 0.8059(12) 0.0304(4) 0.0560(3) 0.031(2) Uani 0.573(5) 1 d PD B 1
C13' C 0.8495(6) -0.0372(4) -0.0225(2) 0.0306(13) Uani 0.573(5) 1 d PD B 1
C14' C 0.7471(7) 0.0468(4) -0.0291(2) 0.0322(14) Uani 0.573(5) 1 d PD B 1
C15' C 0.7266(8) 0.0903(4) 0.0196(2) 0.0295(16) Uani 0.573(5) 1 d PD B 1
C9B C 1.0972(11) -0.2081(6) 0.1262(4) 0.039(3) Uiso 0.427(5) 1 d PD B 2
C10B C 0.9792(10) -0.1289(6) 0.1081(4) 0.037(3) Uiso 0.427(5) 1 d PD B 2
N11B N 0.9212(7) -0.1188(4) 0.0632(2) 0.0220(13) Uiso 0.427(5) 1 d PD B 2
C12B C 0.8252(9) -0.0416(4) 0.0420(3) 0.0209(14) Uiso 0.427(5) 1 d PD B 2
N12B N 0.7780(19) 0.0401(7) 0.0618(4) 0.034(3) Uiso 0.427(5) 1 d PD B 2
C13B C 0.7671(7) -0.0339(4) -0.0071(2) 0.0224(14) Uiso 0.427(5) 1 d PD B 2
C14B C 0.6833(8) 0.0545(4) -0.0171(3) 0.0234(15) Uiso 0.427(5) 1 d PD B 2
C15B C 0.6893(10) 0.1001(5) 0.0273(3) 0.024(2) Uiso 0.427(5) 1 d PD B 2
N16' N 0.6349(4) 0.1833(2) 0.02705(13) 0.0406(8) Uani 1 1 d D . .
C17' C 0.6342(4) 0.2264(3) 0.06797(14) 0.0347(8) Uani 1 1 d . B .
N17' N 0.7072(3) 0.1902(2) 0.11097(11) 0.0308(6) Uani 1 1 d . B .
C18' C 0.5515(4) 0.3233(3) 0.07190(15) 0.0378(9) Uani 1 1 d D . .
C19' C 0.5746(4) 0.3443(3) 0.11838(15) 0.0400(9) Uani 1 1 d . B .
C20' C 0.6744(4) 0.2591(3) 0.14215(13) 0.0309(7) Uani 1 1 d . . .
N21' N 0.8739(3) 0.2369(2) 0.28852(11) 0.0280(6) Uani 1 1 d . . .
N22' N 1.0615(3) 0.0687(2) 0.30390(11) 0.0280(6) Uani 1 1 d . B .
C23' C 1.2631(5) -0.2437(3) 0.20153(16) 0.0432(10) Uani 1 1 d . B .
H23C H 1.2783 -0.2033 0.2250 0.052 Uiso 1 1 calc R . .
H23D H 1.3509 -0.2678 0.1797 0.052 Uiso 1 1 calc R . .
C24' C 1.2313(7) -0.3246(3) 0.2341(2) 0.0564(13) Uani 1 1 d . . .
H24C H 1.2083 -0.3621 0.2109 0.068 Uiso 1 1 calc R B .
H24D H 1.1483 -0.3002 0.2581 0.068 Uiso 1 1 calc R . .
C25' C 1.3526(7) -0.3870(4) 0.2656(2) 0.0647(16) Uani 1 1 d . B .
H25D H 1.3259 -0.4374 0.2858 0.097 Uiso 1 1 calc R . .
H25E H 1.3750 -0.3506 0.2892 0.097 Uiso 1 1 calc R . .
H25F H 1.4346 -0.4128 0.2421 0.097 Uiso 1 1 calc R . .
C26' C 1.2261(8) -0.2866(4) 0.0882(3) 0.0365(15) Uani 0.573(5) 1 d PD B 1
H26C H 1.2283 -0.2650 0.0507 0.044 Uiso 0.573(5) 1 calc PR B 1
H26D H 1.3228 -0.3064 0.0988 0.044 Uiso 0.573(5) 1 calc PR B 1
C27' C 1.1767(9) -0.3696(5) 0.0962(3) 0.048(2) Uani 0.573(5) 1 d PD B 1
H27C H 1.2494 -0.4219 0.0807 0.058 Uiso 0.573(5) 1 calc PR B 1
H27D H 1.1659 -0.3879 0.1339 0.058 Uiso 0.573(5) 1 calc PR B 1
C28' C 1.0413(10) -0.3532(8) 0.0732(6) 0.073(3) Uani 0.573(5) 1 d PD B 1
H28D H 1.0156 -0.4094 0.0799 0.110 Uiso 0.573(5) 1 calc PR B 1
H28E H 1.0517 -0.3370 0.0356 0.110 Uiso 0.573(5) 1 calc PR B 1
H28F H 0.9681 -0.3024 0.0888 0.110 Uiso 0.573(5) 1 calc PR B 1
C29' C 0.9206(7) -0.1067(5) -0.0596(2) 0.0360(15) Uani 0.573(5) 1 d PD B 1
H29C H 1.0215 -0.1310 -0.0541 0.043 Uiso 0.573(5) 1 calc PR B 1
H29D H 0.9105 -0.0753 -0.0953 0.043 Uiso 0.573(5) 1 calc PR B 1
C30' C 0.8659(8) -0.1884(5) -0.0553(3) 0.0373(15) Uani 0.573(5) 1 d PD B 1
H30C H 0.8632 -0.2151 -0.0187 0.045 Uiso 0.573(5) 1 calc PR B 1
H30D H 0.7695 -0.1663 -0.0665 0.045 Uiso 0.573(5) 1 calc PR B 1
C31' C 0.9569(11) -0.2619(7) -0.0883(4) 0.054(2) Uani 0.573(5) 1 d PD B 1
H31D H 0.9193 -0.3130 -0.0849 0.081 Uiso 0.573(5) 1 calc PR B 1
H31E H 1.0518 -0.2849 -0.0768 0.081 Uiso 0.573(5) 1 calc PR B 1
H31F H 0.9588 -0.2358 -0.1246 0.081 Uiso 0.573(5) 1 calc PR B 1
C32' C 0.6647(7) 0.0925(5) -0.0753(2) 0.0352(15) Uani 0.573(5) 1 d PD B 1
H32C H 0.7109 0.0601 -0.1061 0.042 Uiso 0.573(5) 1 calc PR B 1
H32D H 0.6631 0.1573 -0.0824 0.042 Uiso 0.573(5) 1 calc PR B 1
C33' C 0.5153(8) 0.0911(6) -0.0665(3) 0.0432(17) Uani 0.573(5) 1 d PD B 1
H33C H 0.5162 0.0266 -0.0652 0.052 Uiso 0.573(5) 1 calc PR B 1
H33D H 0.4744 0.1138 -0.0326 0.052 Uiso 0.573(5) 1 calc PR B 1
C34' C 0.4243(11) 0.1507(7) -0.1090(3) 0.055(2) Uani 0.573(5) 1 d PD B 1
H34D H 0.3290 0.1488 -0.1017 0.082 Uiso 0.573(5) 1 calc PR B 1
H34E H 0.4625 0.1271 -0.1425 0.082 Uiso 0.573(5) 1 calc PR B 1
H34F H 0.4228 0.2147 -0.1103 0.082 Uiso 0.573(5) 1 calc PR B 1
C26B C 1.1628(10) -0.2847(6) 0.0933(4) 0.032(2) Uiso 0.427(5) 1 d PD B 2
H26E H 1.2517 -0.3249 0.1076 0.039 Uiso 0.427(5) 1 calc PR B 2
H26F H 1.1853 -0.2584 0.0580 0.039 Uiso 0.427(5) 1 calc PR B 2
C27B C 1.0746(12) -0.3424(7) 0.0894(4) 0.038(2) Uiso 0.427(5) 1 d PD B 2
H27E H 0.9833 -0.3023 0.0771 0.045 Uiso 0.427(5) 1 calc PR B 2
H27F H 1.0575 -0.3728 0.1242 0.045 Uiso 0.427(5) 1 calc PR B 2
C28B C 1.1439(14) -0.4160(8) 0.0524(5) 0.057(3) Uiso 0.427(5) 1 d PD B 2
H28G H 1.0842 -0.4536 0.0514 0.086 Uiso 0.427(5) 1 calc PR B 2
H28H H 1.2346 -0.4557 0.0644 0.086 Uiso 0.427(5) 1 calc PR B 2
H28I H 1.1575 -0.3861 0.0176 0.086 Uiso 0.427(5) 1 calc PR B 2
C29B C 0.7905(8) -0.1155(5) -0.0363(3) 0.0269(15) Uiso 0.427(5) 1 d PD B 2
H29E H 0.7125 -0.1020 -0.0587 0.032 Uiso 0.427(5) 1 calc PR B 2
H29F H 0.7897 -0.1695 -0.0113 0.032 Uiso 0.427(5) 1 calc PR B 2
C30B C 0.9256(10) -0.1402(7) -0.0694(4) 0.039(2) Uiso 0.427(5) 1 d PD B 2
H30E H 1.0035 -0.1511 -0.0473 0.046 Uiso 0.427(5) 1 calc PR B 2
H30F H 0.9248 -0.0874 -0.0956 0.046 Uiso 0.427(5) 1 calc PR B 2
C31B C 0.9512(15) -0.2260(8) -0.0970(5) 0.051(3) Uiso 0.427(5) 1 d PD B 2
H31G H 1.0402 -0.2390 -0.1181 0.076 Uiso 0.427(5) 1 calc PR B 2
H31H H 0.8753 -0.2151 -0.1195 0.076 Uiso 0.427(5) 1 calc PR B 2
H31I H 0.9544 -0.2789 -0.0713 0.076 Uiso 0.427(5) 1 calc PR B 2
C32B C 0.5971(8) 0.1035(5) -0.0618(3) 0.0250(15) Uiso 0.427(5) 1 d PD B 2
H32E H 0.6354 0.0694 -0.0926 0.030 Uiso 0.427(5) 1 calc PR B 2
H32F H 0.6046 0.1661 -0.0700 0.030 Uiso 0.427(5) 1 calc PR B 2
C33B C 0.4449(9) 0.1121(7) -0.0511(4) 0.0360(19) Uiso 0.427(5) 1 d PD B 2
H33E H 0.4092 0.1397 -0.0181 0.043 Uiso 0.427(5) 1 calc PR B 2
H33F H 0.4361 0.0497 -0.0470 0.043 Uiso 0.427(5) 1 calc PR B 2
C34B C 0.3565(11) 0.1716(8) -0.0943(4) 0.045(3) Uiso 0.427(5) 1 d PD B 2
H34G H 0.2585 0.1768 -0.0853 0.068 Uiso 0.427(5) 1 calc PR B 2
H34H H 0.3887 0.1430 -0.1267 0.068 Uiso 0.427(5) 1 calc PR B 2
H34I H 0.3654 0.2333 -0.0986 0.068 Uiso 0.427(5) 1 calc PR B 2
C35' C 0.4559(4) 0.3801(4) 0.03104(18) 0.0520(13) Uani 1 1 d D B .
H35E H 0.4518 0.4453 0.0294 0.062 Uiso 0.553(14) 1 calc PR C 1
H35F H 0.4951 0.3579 -0.0031 0.062 Uiso 0.553(14) 1 calc PR C 1
H35G H 0.5069 0.3783 -0.0022 0.062 Uiso 0.447(14) 1 d PR C 2
H35H H 0.4177 0.4433 0.0385 0.062 Uiso 0.447(14) 1 d PR C 2
C36' C 0.3113(8) 0.3756(7) 0.0412(3) 0.043(2) Uani 0.553(14) 1 d PD B 1
H36E H 0.2509 0.4285 0.0598 0.051 Uiso 0.553(14) 1 calc PR C 1
H36F H 0.3127 0.3176 0.0629 0.051 Uiso 0.553(14) 1 calc PR C 1
C37' C 0.2490(10) 0.3795(7) -0.0174(4) 0.053(3) Uani 0.553(14) 1 d PD B 1
H37G H 0.1531 0.3783 -0.0120 0.080 Uiso 0.553(14) 1 calc PR C 1
H37H H 0.3080 0.3259 -0.0350 0.080 Uiso 0.553(14) 1 calc PR C 1
H37I H 0.2502 0.4364 -0.0388 0.080 Uiso 0.553(14) 1 calc PR C 1
C36B C 0.3329(9) 0.3336(8) 0.0296(4) 0.032(2) Uiso 0.447(14) 1 d PD B 2
H36G H 0.2963 0.3157 0.0647 0.038 Uiso 0.447(14) 1 calc PR C 2
H36H H 0.3639 0.2802 0.0088 0.038 Uiso 0.447(14) 1 calc PR C 2
C37B C 0.2163(10) 0.4297(8) -0.0010(4) 0.042(3) Uiso 0.447(14) 1 d PD B 2
H37J H 0.1311 0.4167 -0.0053 0.062 Uiso 0.447(14) 1 calc PR C 2
H37K H 0.2581 0.4457 -0.0351 0.062 Uiso 0.447(14) 1 calc PR C 2
H37L H 0.1933 0.4817 0.0199 0.062 Uiso 0.447(14) 1 calc PR C 2
C38' C 0.5137(6) 0.4320(4) 0.1435(2) 0.0600(14) Uani 1 1 d . . .
H38C H 0.4145 0.4599 0.1357 0.072 Uiso 1 1 calc R B .
H38D H 0.5160 0.4165 0.1815 0.072 Uiso 1 1 calc R . .
C39' C 0.5830(8) 0.5028(5) 0.1279(3) 0.0763(19) Uani 1 1 d . B .
H39C H 0.5866 0.5161 0.0897 0.092 Uiso 1 1 calc R . .
H39D H 0.5261 0.5607 0.1428 0.092 Uiso 1 1 calc R . .
C40' C 0.7244(9) 0.4745(5) 0.1446(3) 0.085(2) Uani 1 1 d . . .
H40D H 0.7645 0.5238 0.1333 0.128 Uiso 1 1 calc R B .
H40E H 0.7821 0.4180 0.1293 0.128 Uiso 1 1 calc R . .
H40F H 0.7216 0.4626 0.1825 0.128 Uiso 1 1 calc R . .
N41' N 0.6175(4) 0.0289(3) 0.17212(13) 0.0394(8) Uani 1 1 d . B .
C42' C 0.6255(5) -0.0258(3) 0.21668(16) 0.0395(9) Uani 1 1 d . . .
H42B H 0.7141 -0.0552 0.2304 0.047 Uiso 1 1 calc R B .
C43' C 0.5091(5) -0.0411(3) 0.24362(17) 0.0451(10) Uani 1 1 d . B .
H43B H 0.5182 -0.0800 0.2754 0.054 Uiso 1 1 calc R . .
C44' C 0.3803(5) 0.0004(4) 0.2240(2) 0.0518(11) Uani 1 1 d . . .
H44B H 0.2992 -0.0094 0.2417 0.062 Uiso 1 1 calc R B .
C45' C 0.3726(6) 0.0563(5) 0.1782(2) 0.0612(15) Uani 1 1 d . B .
H45B H 0.2856 0.0853 0.1633 0.073 Uiso 1 1 calc R . .
C46' C 0.4912(5) 0.0702(4) 0.15414(19) 0.0565(14) Uani 1 1 d . . .
H46B H 0.4834 0.1112 0.1232 0.068 Uiso 1 1 calc R B .

loop_
_atom_site_aniso_label
_atom_site_aniso_U_11
_atom_site_aniso_U_22
_atom_site_aniso_U_33
_atom_site_aniso_U_23
_atom_site_aniso_U_13
_atom_site_aniso_U_12
Zn 0.02271(16) 0.01506(14) 0.02040(16) -0.00342(11) 0.00234(12) -0.00146(12)
Se 0.02855(16) 0.02473(15) 0.02218(14) -0.00100(11) -0.00283(11) -0.00514(12)
N1 0.0203(11) 0.0159(10) 0.0208(11) -0.0032(8) 0.0034(9) -0.0021(9)
C2 0.0221(13) 0.0158(11) 0.0197(12) -0.0020(9) 0.0023(10) -0.0038(10)
N2 0.0239(12) 0.0152(10) 0.0211(11) -0.0019(8) 0.0016(9) -0.0009(9)
C3 0.0204(12) 0.0160(11) 0.0207(12) -0.0001(9) 0.0042(10) -0.0037(10)
C4 0.0219(13) 0.0172(12) 0.0201(12) -0.0002(10) 0.0035(10) -0.0028(10)
C5 0.0226(13) 0.0164(12) 0.0210(12) 0.0010(10) 0.0012(10) -0.0037(10)
N6 0.0217(11) 0.0164(10) 0.0241(12) -0.0029(9) 0.0044(9) -0.0014(9)
C7 0.0223(13) 0.0147(11) 0.0271(14) -0.0018(10) 0.0048(11) -0.0031(10)
N7 0.0257(12) 0.0168(11) 0.0241(12) -0.0059(9) 0.0023(9) -0.0020(9)
C8 0.0198(13) 0.0196(12) 0.0285(14) -0.0068(11) 0.0098(11) -0.0047(10)
C9 0.0293(15) 0.0188(13) 0.0258(14) -0.0053(11) 0.0080(11) -0.0057(11)
C10 0.0255(14) 0.0170(12) 0.0252(14) -0.0040(10) 0.0036(11) -0.0033(10)
N11 0.0289(13) 0.0199(11) 0.0247(12) -0.0065(9) 0.0061(10) -0.0055(10)
C12 0.0310(15) 0.0204(13) 0.0231(14) -0.0017(11) 0.0042(11) -0.0087(12)
N12 0.0252(12) 0.0193(11) 0.0233(12) -0.0048(9) 0.0016(9) -0.0035(9)
C13 0.0328(16) 0.0230(14) 0.0216(13) -0.0037(11) 0.0045(11) -0.0088(12)
C14 0.0305(15) 0.0245(14) 0.0201(13) -0.0015(11) 0.0017(11) -0.0091(12)
C15 0.0277(14) 0.0199(13) 0.0209(13) -0.0007(10) 0.0002(11) -0.0078(11)
N16 0.0246(12) 0.0188(11) 0.0240(12) -0.0014(9) 0.0000(9) -0.0058(9)
C17 0.0196(12) 0.0203(12) 0.0221(13) -0.0011(10) 0.0009(10) -0.0046(10)
N17 0.0204(11) 0.0178(11) 0.0217(11) -0.0018(9) 0.0004(9) -0.0018(9)
C18 0.0216(13) 0.0180(12) 0.0263(14) -0.0014(10) 0.0011(10) -0.0048(10)
C19 0.0168(12) 0.0169(12) 0.0263(14) -0.0019(10) 0.0007(10) -0.0023(9)
C20 0.0192(12) 0.0164(11) 0.0223(13) -0.0024(10) 0.0032(10) -0.0031(10)
N21 0.0248(12) 0.0205(11) 0.0230(12) -0.0015(9) -0.0001(9) -0.0064(9)
N22 0.0266(13) 0.0223(12) 0.0262(13) -0.0020(10) 0.0004(10) -0.0027(10)
C23 0.0211(13) 0.0142(11) 0.0313(15) -0.0027(10) 0.0064(11) -0.0024(10)
C24 0.0247(16) 0.0282(17) 0.058(2) 0.0120(16) 0.0045(16) -0.0049(13)
C25 0.0249(17) 0.0326(19) 0.073(3) 0.0053(19) -0.0024(18) -0.0038(14)
C26 0.0325(16) 0.0190(13) 0.0315(16) -0.0085(12) 0.0089(13) -0.0036(12)
C27 0.046(2) 0.0302(17) 0.0373(19) -0.0113(15) 0.0192(16) -0.0131(16)
C28 0.088(4) 0.059(3) 0.038(2) -0.022(2) 0.027(2) -0.032(3)
C29 0.044(2) 0.0278(16) 0.0272(16) -0.0091(13) 0.0058(14) -0.0113(14)
C30 0.070(3) 0.052(3) 0.037(2) -0.0186(19) 0.024(2) -0.030(2)
C31 0.108(6) 0.101(5) 0.068(4) -0.058(4) 0.048(4) -0.052(5)
C32 0.0378(18) 0.0282(15) 0.0241(15) -0.0028(12) -0.0043(13) -0.0061(13)
C33 0.086(4) 0.038(2) 0.041(2) 0.0099(18) -0.024(2) -0.020(2)
C34 0.097(5) 0.088(5) 0.065(4) 0.038(4) -0.010(3) -0.048(4)
C35 0.0235(14) 0.0248(14) 0.0360(17) -0.0055(12) -0.0095(12) -0.0002(12)
C36 0.057(3) 0.029(2) 0.033(3) 0.0074(19) -0.015(2) -0.007(2)
C37 0.062(4) 0.050(4) 0.061(4) 0.020(3) -0.009(3) -0.030(3)
C38 0.0186(13) 0.0215(13) 0.0293(15) -0.0056(11) 0.0023(11) -0.0018(10)
C39 0.0233(15) 0.0247(15) 0.0424(19) -0.0139(13) -0.0009(13) -0.0024(12)
C40 0.040(2) 0.0285(17) 0.043(2) -0.0149(15) -0.0110(16) -0.0029(15)
N41 0.0278(13) 0.0186(11) 0.0249(12) -0.0027(9) 0.0031(10) -0.0059(10)
C42 0.0259(15) 0.0260(15) 0.0294(16) -0.0043(12) 0.0018(12) -0.0020(12)
C43 0.0291(16) 0.0356(18) 0.0359(18) -0.0085(14) 0.0051(13) -0.0140(14)
C44 0.044(2) 0.0304(17) 0.0369(19) -0.0039(14) 0.0044(15) -0.0200(16)
C45 0.042(2) 0.0256(16) 0.0371(19) 0.0039(13) -0.0042(15) -0.0117(14)
C46 0.0302(16) 0.0250(15) 0.0345(17) 0.0022(12) -0.0040(13) -0.0090(13)
Zn' 0.0397(2) 0.0400(2) 0.02644(19) 0.00988(16) -0.01792(16) -0.02450(19)
Se' 0.03000(16) 0.02536(15) 0.02587(15) -0.00668(12) -0.00980(12) -0.00254(12)
N1' 0.0234(13) 0.0372(15) 0.0241(13) 0.0033(11) -0.0062(10) 0.0000(11)
C2' 0.0240(14) 0.0295(15) 0.0215(13) 0.0004(11) -0.0058(11) -0.0062(12)
N2' 0.0237(12) 0.0291(13) 0.0226(12) 0.0001(10) -0.0084(9) -0.0091(10)
C3' 0.0220(13) 0.0258(14) 0.0201(13) -0.0002(10) -0.0042(10) -0.0026(11)
C4' 0.0210(13) 0.0253(14) 0.0228(13) -0.0022(11) -0.0047(10) -0.0064(11)
C5' 0.0258(14) 0.0254(14) 0.0211(13) 0.0005(11) -0.0078(11) -0.0096(11)
N6' 0.0325(14) 0.0229(12) 0.0262(13) -0.0017(10) -0.0115(11) -0.0091(11)
C7' 0.050(2) 0.0239(14) 0.0247(15) -0.0003(11) -0.0165(14) -0.0162(14)
N7' 0.066(2) 0.0279(14) 0.0320(15) 0.0026(12) -0.0259(15) -0.0228(15)
C8' 0.072(3) 0.0222(15) 0.0322(18) -0.0044(13) -0.0182(18) -0.0154(17)
C9' 0.072(5) 0.023(3) 0.017(2) 0.0007(19) -0.012(3) -0.030(3)
C10' 0.074(6) 0.026(3) 0.019(3) 0.003(2) -0.019(3) -0.034(3)
N11' 0.043(3) 0.029(2) 0.022(2) -0.0018(18) -0.007(2) -0.018(2)
C12' 0.036(3) 0.032(3) 0.022(2) -0.003(2) -0.006(2) -0.021(3)
N12' 0.051(6) 0.033(3) 0.020(3) 0.009(2) -0.024(4) -0.027(3)
C13' 0.039(3) 0.040(3) 0.021(2) -0.003(2) -0.004(2) -0.023(3)
C14' 0.047(4) 0.039(3) 0.020(2) 0.005(2) -0.012(3) -0.027(3)
C15' 0.037(4) 0.043(4) 0.019(3) 0.008(2) -0.012(3) -0.028(3)
N16' 0.051(2) 0.053(2) 0.0296(15) 0.0164(14) -0.0221(14) -0.0348(17)
C17' 0.0298(16) 0.051(2) 0.0271(16) 0.0134(15) -0.0128(13) -0.0211(16)
N17' 0.0290(14) 0.0400(16) 0.0237(13) 0.0064(11) -0.0093(11) -0.0133(12)
C18' 0.0258(16) 0.053(2) 0.0298(17) 0.0140(16) -0.0068(13) -0.0123(15)
C19' 0.0283(17) 0.049(2) 0.0308(17) 0.0091(16) -0.0068(14) -0.0016(16)
C20' 0.0219(14) 0.0415(19) 0.0243(15) 0.0037(13) -0.0053(11) -0.0055(13)
N21' 0.0259(13) 0.0272(13) 0.0262(13) -0.0011(10) -0.0069(10) -0.0018(10)
N22' 0.0277(13) 0.0255(13) 0.0286(13) -0.0055(10) -0.0105(11) -0.0023(10)
C23' 0.070(3) 0.0238(16) 0.0322(18) -0.0073(14) -0.0173(18) -0.0048(17)
C24' 0.083(4) 0.040(2) 0.041(2) 0.0089(19) -0.027(2) -0.012(2)
C25' 0.089(4) 0.039(2) 0.051(3) 0.001(2) -0.027(3) 0.003(3)
C26' 0.054(5) 0.028(3) 0.033(3) -0.013(2) 0.003(3) -0.020(3)
C27' 0.064(5) 0.033(3) 0.047(4) -0.014(3) -0.011(4) -0.008(3)
C28' 0.056(6) 0.054(6) 0.108(10) -0.020(6) -0.018(6) -0.008(5)
C29' 0.045(4) 0.043(4) 0.029(3) -0.002(3) -0.006(3) -0.027(3)
C30' 0.045(4) 0.045(4) 0.033(3) -0.012(3) 0.002(3) -0.027(3)
C31' 0.062(6) 0.059(6) 0.050(5) -0.027(5) 0.023(4) -0.031(5)
C32' 0.047(4) 0.044(4) 0.021(3) 0.003(2) -0.012(3) -0.023(3)
C33' 0.049(5) 0.055(4) 0.031(3) 0.002(3) -0.017(3) -0.022(4)
C34' 0.070(6) 0.056(5) 0.041(4) 0.001(4) -0.028(4) -0.018(5)
C35' 0.0312(19) 0.074(3) 0.043(2) 0.027(2) -0.0174(17) -0.015(2)
C36' 0.041(4) 0.042(5) 0.041(4) 0.009(3) -0.019(3) -0.008(3)
C37' 0.048(5) 0.055(6) 0.058(5) 0.001(4) -0.031(4) -0.012(4)
C38' 0.051(3) 0.052(3) 0.052(3) 0.008(2) -0.016(2) 0.015(2)
C39' 0.085(5) 0.065(4) 0.056(3) 0.008(3) -0.015(3) 0.002(3)
C40' 0.095(5) 0.063(4) 0.086(5) 0.004(4) -0.012(4) -0.015(4)
N41' 0.0453(18) 0.053(2) 0.0312(15) 0.0095(14) -0.0156(14) -0.0317(17)
C42' 0.049(2) 0.042(2) 0.0327(18) 0.0065(15) -0.0101(16) -0.0244(18)
C43' 0.056(3) 0.048(2) 0.035(2) 0.0022(17) 0.0027(18) -0.026(2)
C44' 0.048(3) 0.064(3) 0.053(3) -0.011(2) 0.008(2) -0.032(2)
C45' 0.046(3) 0.089(4) 0.058(3) 0.012(3) -0.015(2) -0.038(3)
C46' 0.052(3) 0.086(4) 0.044(2) 0.022(2) -0.025(2) -0.043(3)

loop_
_atom_type_symbol
_atom_type_description
_atom_type_scat_dispersion_real
_atom_type_scat_dispersion_imag
_atom_type_scat_source
C C 0.0033 0.0016 'International Tables Vol C Tables 4.2.6.8 and 6.1.1.4'
H H 0.0000 0.0000 'International Tables Vol C Tables 4.2.6.8 and 6.1.1.4'
N N 0.0061 0.0033 'International Tables Vol C Tables 4.2.6.8 and 6.1.1.4'
Zn Zn 0.2839 1.4301 'International Tables Vol C Tables 4.2.6.8 and 6.1.1.4'
Se Se -0.0929 2.2259 'International Tables Vol C Tables 4.2.6.8 and 6.1.1.4'

loop_
_geom_angle_atom_site_label_1
_geom_angle_atom_site_label_2
_geom_angle_atom_site_label_3
_geom_angle
N7 Zn N17 154.94(11)
N7 Zn N12 88.56(11)
N17 Zn N12 86.56(11)
N7 Zn N2 86.54(10)
N17 Zn N2 87.74(10)
N12 Zn N2 155.39(11)
N7 Zn N41 106.45(11)
N17 Zn N41 98.60(10)
N12 Zn N41 102.72(11)
N2 Zn N41 101.80(11)
N22 Se N21 93.93(12)
C2 N1 C20 123.4(3)
N1 C2 N2 129.1(3)
N1 C2 C3 123.0(3)
N2 C2 C3 107.7(2)
C2 N2 C5 111.8(3)
C2 N2 Zn 122.1(2)
C5 N2 Zn 123.7(2)
N21 C3 C4 118.1(3)
N21 C3 C2 134.9(3)
C4 C3 C2 106.7(3)
N22 C4 C3 117.4(3)
N22 C4 C5 136.1(3)
C3 C4 C5 106.3(3)
N6 C5 N2 128.3(3)
N6 C5 C4 124.2(3)
N2 C5 C4 107.5(2)
C5 N6 C7 122.6(3)
N6 C7 N7 126.7(3)
N6 C7 C8 123.1(3)
N7 C7 C8 110.2(3)
C7 N7 C10 106.6(3)
C7 N7 Zn 127.8(2)
C10 N7 Zn 125.5(2)
C9 C8 C7 107.1(3)
C9 C8 C23 128.7(3)
C7 C8 C23 124.1(3)
C8 C9 C10 106.1(3)
C8 C9 C26 131.3(3)
C10 C9 C26 122.5(3)
N11 C10 N7 128.0(3)
N11 C10 C9 122.0(3)
N7 C10 C9 110.0(3)
C10 N11 C12 123.3(3)
N11 C12 N12 127.5(3)
N11 C12 C13 122.4(3)
N12 C12 C13 110.0(3)
C12 N12 C15 107.4(3)
C12 N12 Zn 125.5(2)
C15 N12 Zn 127.0(2)
C14 C13 C12 106.7(3)
C14 C13 C29 130.0(3)
C12 C13 C29 123.2(3)
C13 C14 C15 106.1(3)
C13 C14 C32 130.3(3)
C15 C14 C32 123.4(3)
N16 C15 N12 126.6(3)
N16 C15 C14 123.7(3)
N12 C15 C14 109.8(3)
C17 N16 C15 122.7(3)
N16 C17 N17 127.2(3)
N16 C17 C18 122.5(3)
N17 C17 C18 110.3(3)
C20 N17 C17 106.6(2)
C20 N17 Zn 124.0(2)
C17 N17 Zn 124.1(2)
C19 C18 C17 106.2(3)
C19 C18 C35 129.3(3)
C17 C18 C35 124.4(3)
C18 C19 C20 106.4(3)
C18 C19 C38 129.4(3)
C20 C19 C38 124.2(3)
N1 C20 N17 127.0(3)
N1 C20 C19 122.7(3)
N17 C20 C19 110.4(3)
C3 N21 Se 105.2(2)
C4 N22 Se 105.4(2)
C8 C23 C24 111.8(3)
C25 C24 C23 113.9(3)
C9 C26 C27 115.0(3)
C28 C27 C26 110.7(3)
C13 C29 C30 113.9(3)
C31 C30 C29 111.5(4)
C14 C32 C33 114.7(4)
C34 C33 C32 113.7(5)
C36A C35 C18 116.0(7)
C36A C35 C36 34.5(7)
C18 C35 C36 113.2(3)
C37 C36 C35 114.2(4)
C35 C36A C37A 111.6(11)
C19 C38 C39 114.8(3)
C38 C39 C40 112.3(3)
C42 N41 C46 118.3(3)
C42 N41 Zn 122.7(2)
C46 N41 Zn 119.1(2)
N41 C42 C43 122.6(3)
C44 C43 C42 118.3(3)
C45 C44 C43 119.6(3)
C44 C45 C46 118.6(3)
N41 C46 C45 122.6(3)
N12B Zn' N7' 91.5(3)
N12B Zn' N17' 84.2(3)
N7' Zn' N17' 153.26(14)
N12B Zn' N2' 156.7(7)
N7' Zn' N2' 86.84(11)
N17' Zn' N2' 86.89(12)
N12B Zn' N12' 7.8(7)
N7' Zn' N12' 84.8(2)
N17' Zn' N12' 88.41(19)
N2' Zn' N12' 151.4(4)
N12B Zn' N41' 102.0(7)
N7' Zn' N41' 109.03(15)
N17' Zn' N41' 97.67(14)
N2' Zn' N41' 100.50(12)
N12' Zn' N41' 108.1(4)
N22' Se' N21' 93.50(13)
C2' N1' C20' 123.1(3)
N1' C2' N2' 128.9(3)
N1' C2' C3' 123.0(3)
N2' C2' C3' 108.1(3)
C5' N2' C2' 111.4(3)
C5' N2' Zn' 124.8(2)
C2' N2' Zn' 123.4(2)
N21' C3' C4' 118.5(3)
N21' C3' C2' 135.0(3)
C4' C3' C2' 106.4(3)
N22' C4' C3' 118.0(3)
N22' C4' C5' 135.6(3)
C3' C4' C5' 106.4(3)
N6' C5' N2' 128.8(3)
N6' C5' C4' 123.5(3)
N2' C5' C4' 107.7(3)
C5' N6' C7' 123.2(3)
N6' C7' N7' 126.4(3)
N6' C7' C8' 122.9(3)
N7' C7' C8' 110.5(3)
C10B N7' C7' 109.3(4)
C10B N7' C10' 18.6(6)
C7' N7' C10' 103.9(4)
C10B N7' Zn' 121.4(4)
C7' N7' Zn' 127.9(3)
C10' N7' Zn' 127.9(3)
C9B C8' C9' 18.4(6)
C9B C8' C7' 102.2(5)
C9' C8' C7' 108.6(4)
C9B C8' C23' 131.8(5)
C9' C8' C23' 125.5(4)
C7' C8' C23' 125.3(3)
C8' C9' C10' 104.3(5)
C8' C9' C26' 128.5(5)
C10' C9' C26' 127.1(5)
N11' C10' N7' 129.5(5)
N11' C10' C9' 118.5(5)
N7' C10' C9' 112.0(4)
C12' N11' C10' 119.9(5)
N11' C12' N12' 128.4(5)
N11' C12' C13' 121.4(5)
N12' C12' C13' 110.1(5)
C15' N12' C12' 106.8(5)
C15' N12' Zn' 124.4(5)
C12' N12' Zn' 128.8(4)
C14' C13' C12' 105.4(4)
C14' C13' C29' 130.9(5)
C12' C13' C29' 123.6(5)
C13' C14' C15' 107.4(4)
C13' C14' C32' 129.7(5)
C15' C14' C32' 122.9(5)
N12' C15' N16' 125.4(5)
N12' C15' C14' 110.0(6)
N16' C15' C14' 124.6(4)
C8' C9B C10B 109.8(6)
C8' C9B C26B 128.6(8)
C10B C9B C26B 119.7(8)
N7' C10B N11B 126.0(7)
N7' C10B C9B 107.2(6)
N11B C10B C9B 125.4(7)
C10B N11B C12B 126.9(6)
N12B C12B N11B 124.7(6)
N12B C12B C13B 110.4(6)
N11B C12B C13B 124.7(5)
C12B N12B C15B 106.0(7)
C12B N12B Zn' 123.5(6)
C15B N12B Zn' 128.6(6)
C14B C13B C12B 107.7(5)
C14B C13B C29B 129.2(6)
C12B C13B C29B 122.8(5)
C13B C14B C15B 105.0(5)
C13B C14B C32B 132.1(6)
C15B C14B C32B 122.9(6)
N16' C15B N12B 128.3(8)
N16' C15B C14B 120.1(6)
N12B C15B C14B 110.8(6)
C15B N16' C17' 121.4(5)
C15B N16' C15' 14.0(6)
C17' N16' C15' 123.6(3)
N16' C17' N17' 127.3(4)
N16' C17' C18' 122.4(3)
N17' C17' C18' 110.3(4)
C20' N17' C17' 106.6(3)
C20' N17' Zn' 125.8(2)
C17' N17' Zn' 125.3(3)
C19' C18' C17' 106.8(3)
C19' C18' C35' 130.9(5)
C17' C18' C35' 122.1(4)
C18' C19' C20' 105.6(4)
C18' C19' C38' 130.2(4)
C20' C19' C38' 124.2(4)
N1' C20' N17' 126.8(3)
N1' C20' C19' 122.5(4)
N17' C20' C19' 110.7(3)
C3' N21' Se' 104.9(2)
C4' N22' Se' 105.1(2)
C8' C23' C24' 113.6(4)
C23' C24' C25' 113.3(5)
C27' C26' C9' 114.8(6)
C28' C27' C26' 113.9(7)
C13' C29' C30' 114.8(5)
C31' C30' C29' 111.2(6)
C14' C32' C33' 111.6(5)
C34' C33' C32' 112.0(6)
C9B C26B C27B 114.2(8)
C26B C27B C28B 111.6(8)
C13B C29B C30B 113.2(6)
C29B C30B C31B 112.7(9)
C14B C32B C33B 113.1(7)
C32B C33B C34B 112.2(8)
C36' C35' C18' 112.8(4)
C36' C35' C36B 25.4(4)
C18' C35' C36B 107.7(4)
C35' C36' C37' 107.5(7)
C35' C36B C37B 96.2(7)
C39' C38' C19' 116.2(5)
C40' C39' C38' 113.2(5)
C42' N41' C46' 117.5(4)
C42' N41' Zn' 121.4(3)
C46' N41' Zn' 121.0(3)
N41' C42' C43' 122.3(4)
C44' C43' C42' 119.5(4)
C45' C44' C43' 118.0(4)
C46' C45' C44' 119.5(5)
N41' C46' C45' 123.2(4)

loop_
_geom_bond_atom_site_label_1
_geom_bond_atom_site_label_2
_geom_bond_distance
Zn N7 1.991(3)
Zn N17 2.012(2)
Zn N12 2.012(3)
Zn N2 2.053(3)
Zn N41 2.139(3)
Se N22 1.813(3)
Se N21 1.820(3)
N1 C2 1.333(4)
N1 C20 1.337(4)
C2 N2 1.372(4)
C2 C3 1.464(4)
N2 C5 1.372(4)
C3 N21 1.303(4)
C3 C4 1.439(4)
C4 N22 1.314(4)
C4 C5 1.473(4)
C5 N6 1.325(4)
N6 C7 1.349(4)
C7 N7 1.364(4)
C7 C8 1.455(4)
N7 C10 1.368(4)
C8 C9 1.354(5)
C8 C23 1.498(4)
C9 C10 1.469(4)
C9 C26 1.498(4)
C10 N11 1.325(4)
N11 C12 1.342(4)
C12 N12 1.356(4)
C12 C13 1.461(5)
N12 C15 1.363(4)
C13 C14 1.364(5)
C13 C29 1.498(5)
C14 C15 1.470(4)
C14 C32 1.494(5)
C15 N16 1.340(4)
N16 C17 1.338(4)
C17 N17 1.366(4)
C17 C18 1.461(4)
N17 C20 1.359(4)
C18 C19 1.363(4)
C18 C35 1.489(4)
C19 C20 1.462(4)
C19 C38 1.498(4)
C23 C24 1.516(5)
C24 C25 1.513(5)
C26 C27 1.532(5)
C27 C28 1.518(6)
C29 C30 1.525(6)
C30 C31 1.519(7)
C32 C33 1.515(6)
C33 C34 1.493(9)
C35 C36A 1.488(11)
C35 C36 1.538(6)
C36 C37 1.507(8)
C36A C37A 1.525(14)
C38 C39 1.519(5)
C39 C40 1.522(5)
N41 C42 1.333(4)
N41 C46 1.349(4)
C42 C43 1.390(5)
C43 C44 1.384(6)
C44 C45 1.377(6)
C45 C46 1.378(5)
Zn' N12B 1.931(9)
Zn' N7' 2.009(4)
Zn' N17' 2.016(3)
Zn' N2' 2.053(3)
Zn' N12' 2.072(6)
Zn' N41' 2.132(3)
Se' N22' 1.828(3)
Se' N21' 1.830(3)
N1' C2' 1.330(4)
N1' C20' 1.341(4)
C2' N2' 1.371(4)
C2' C3' 1.464(4)
N2' C5' 1.368(4)
C3' N21' 1.300(4)
C3' C4' 1.432(4)
C4' N22' 1.303(4)
C4' C5' 1.474(4)
C5' N6' 1.327(4)
N6' C7' 1.350(4)
C7' N7' 1.364(4)
C7' C8' 1.459(5)
N7' C10B 1.316(8)
N7' C10' 1.431(7)
C8' C9B 1.377(10)
C8' C9' 1.380(6)
C8' C23' 1.497(6)
C9' C10' 1.444(8)
C9' C26' 1.540(8)
C10' N11' 1.340(6)
N11' C12' 1.332(7)
C12' N12' 1.388(9)
C12' C13' 1.484(7)
N12' C15' 1.356(7)
C13' C14' 1.365(8)
C13' C29' 1.488(8)
C14' C15' 1.480(8)
C14' C32' 1.504(7)
C15' N16' 1.449(8)
C9B C10B 1.463(11)
C9B C26B 1.480(10)
C10B N11B 1.339(9)
N11B C12B 1.358(7)
C12B N12B 1.343(10)
C12B C13B 1.446(8)
N12B C15B 1.371(10)
C13B C14B 1.351(8)
C13B C29B 1.499(8)
C14B C15B 1.455(9)
C14B C32B 1.501(8)
C15B N16' 1.215(8)
N16' C17' 1.332(5)
C17' N17' 1.366(4)
C17' C18' 1.459(6)
N17' C20' 1.357(5)
C18' C19' 1.363(6)
C18' C35' 1.504(5)
C19' C20' 1.472(5)
C19' C38' 1.493(7)
C23' C24' 1.523(7)
C24' C25' 1.532(7)
C26' C27' 1.513(9)
C27' C28' 1.501(10)
C29' C30' 1.534(8)
C30' C31' 1.502(9)
C32' C33' 1.525(9)
C33' C34' 1.524(8)
C26B C27B 1.488(10)
C27B C28B 1.525(11)
C29B C30B 1.502(10)
C30B C31B 1.527(11)
C32B C33B 1.510(10)
C33B C34B 1.523(10)
C35' C36' 1.495(9)
C35' C36B 1.653(10)
C36' C37' 1.711(12)
C36B C37B 1.720(14)
C38' C39' 1.486(10)
C39' C40' 1.460(10)
N41' C42' 1.335(5)
N41' C46' 1.337(6)
C42' C43' 1.386(6)
C43' C44' 1.377(7)
C44' C45' 1.370(8)
C45' C46' 1.370(7)
